data_7150152
loop_
_publ_author_name
'Buttler, Thomas'
'Fleming, Ian'
'Gonsior, Sabine'
'Kim, Bo-Hye'
'Sung, A-Young'
'Woo, Hee-Gweon'

_publ_section_title
;
 A synthesis of (+/-)-sparteine.
;
_journal_issue 8
_journal_name_full 'Organic &amp; biomolecular chemistry'
_journal_page_first 1557
_journal_page_last 1567
_journal_paper_doi 10.1039/b502213d
_journal_volume 3
_journal_year 2005
_chemical_formula_moiety 'C17 H24 O4'
_chemical_formula_sum 'C17 H24 O4'
_chemical_formula_weight 292.36
_chemical_name_systematic
;
?
;
_space_group_IT_number 2
_symmetry_cell_setting triclinic
_symmetry_space_group_name_Hall '-P 1'
_symmetry_space_group_name_H-M 'P -1'
_atom_sites_solution_hydrogens geom
_atom_sites_solution_primary direct
_atom_sites_solution_secondary difmap
_audit_creation_method SHELXL-97
_cell_angle_alpha 78.7280(10)
_cell_angle_beta 79.0190(10)
_cell_angle_gamma 76.7810(10)
_cell_formula_units_Z 4
_cell_length_a 9.6393(2)
_cell_length_b 9.6637(2)
_cell_length_c 17.7208(4)
_cell_measurement_reflns_used 6981
_cell_measurement_temperature 180(2)
_cell_measurement_theta_max 20.39
_cell_measurement_theta_min 1.02
_cell_volume 1557.50(6)
_computing_cell_refinement 'HKL Scalepack (Otwinowski & Minor 1997)'
_computing_data_collection 'Collect (Nonius B.V. 1998)'
_computing_data_reduction
;
HKL Denzo and Scalepack (Otwinowski & Minor 1997)
;
_computing_publication_material 'SHELXL-97 (Sheldrick 1997)'
_computing_structure_refinement 'SHELXL-97 (Sheldrick 1997)'
_computing_structure_solution 'SIR-92 (Altomare et al. 1994)'
_diffrn_ambient_temperature 180(2)
_diffrn_measured_fraction_theta_full 0.989
_diffrn_measured_fraction_theta_max 0.989
_diffrn_measurement_device_type 'Nonius Kappa CCD'
_diffrn_measurement_method 'Thin slice \w and \f scans'
_diffrn_radiation_source 'fine-focus sealed tube'
_diffrn_radiation_type MoK\a
_diffrn_radiation_wavelength 0.71073
_diffrn_reflns_av_R_equivalents 0.0314
_diffrn_reflns_av_sigmaI/netI 0.0340
_diffrn_reflns_limit_h_max 9
_diffrn_reflns_limit_h_min -9
_diffrn_reflns_limit_k_max 9
_diffrn_reflns_limit_k_min -9
_diffrn_reflns_limit_l_max 17
_diffrn_reflns_limit_l_min -17
_diffrn_reflns_number 9537
_diffrn_reflns_theta_full 20.39
_diffrn_reflns_theta_max 20.39
_diffrn_reflns_theta_min 3.56
_exptl_absorpt_coefficient_mu 0.087
_exptl_absorpt_correction_T_max 0.981
_exptl_absorpt_correction_T_min 0.902
_exptl_absorpt_correction_type multi-scan
_exptl_absorpt_process_details
;
multi-scan from symmetry-related measurements
Sortav (Blessing 1995)
;
_exptl_crystal_colour colourless
_exptl_crystal_density_diffrn 1.247
_exptl_crystal_density_method 'not measured'
_exptl_crystal_F_000 632
_exptl_crystal_size_max 0.30
_exptl_crystal_size_mid 0.28
_exptl_crystal_size_min 0.23
_refine_diff_density_max 0.193
_refine_diff_density_min -0.193
_refine_diff_density_rms 0.040
_refine_ls_extinction_method none
_refine_ls_goodness_of_fit_ref 1.041
_refine_ls_hydrogen_treatment mixed
_refine_ls_matrix_type full
_refine_ls_number_parameters 383
_refine_ls_number_reflns 3046
_refine_ls_number_restraints 0
_refine_ls_restrained_S_all 1.041
_refine_ls_R_factor_all 0.0419
_refine_ls_R_factor_gt 0.0376
_refine_ls_shift/su_max 0.019
_refine_ls_shift/su_mean 0.000
_refine_ls_structure_factor_coef Fsqd
_refine_ls_weighting_details 'calc w=1/[\s^2^(Fo^2^)+(0.0376P)^2^+0.9436P] where P=(Fo^2^+2Fc^2^)/3'
_refine_ls_weighting_scheme calc
_refine_ls_wR_factor_gt 0.0875
_refine_ls_wR_factor_ref 0.0904
_reflns_number_gt 2790
_reflns_number_total 3046
_reflns_threshold_expression >2sigma(I)
_cod_data_source_file b502213d.txt
_cod_data_source_block compound_2
_cod_depositor_comments
;
The following automatic conversions were performed:
'_symmetry_cell_setting' value 'Triclinic' changed to 'triclinic'
according to '/home/saulius/struct/CIF-dictionaries/cif_core.dic'
dictionary named 'cif_core.dic' version 2.4.1 from 2010-06-29.

Automatic conversion script
Id: cif_fix_enum 1527 2010-12-29 10:47:43Z saulius 
;
_cod_original_sg_symbol_H-M P-1
_cod_database_code 7150152

loop_
_symmetry_equiv_pos_as_xyz
'x, y, z'
'-x, -y, -z'

loop_
_atom_site_label
_atom_site_type_symbol
_atom_site_fract_x
_atom_site_fract_y
_atom_site_fract_z
_atom_site_U_iso_or_equiv
_atom_site_adp_type
_atom_site_occupancy
_atom_site_symmetry_multiplicity
_atom_site_calc_flag
_atom_site_refinement_flags
_atom_site_disorder_assembly
_atom_site_disorder_group
C1_1 C 0.2203(3) 0.2913(2) 0.62341(12) 0.0342(6) Uani 1 1 d . . .
H1A_1 H 0.3177 0.2767 0.6377 0.041 Uiso 1 1 calc R . .
H1B_1 H 0.1529 0.2623 0.6704 0.041 Uiso 1 1 calc R . .
C2_1 C 0.1692(3) 0.4472(3) 0.58789(13) 0.0463(7) Uani 1 1 d . . .
H2A_1 H 0.2010 0.5143 0.6136 0.056 Uiso 1 1 calc R . .
H2B_1 H 0.0629 0.4717 0.5917 0.056 Uiso 1 1 calc R . .
C3A_1 C 0.2288(2) 0.3089(2) 0.48198(12) 0.0305(6) Uani 1 1 d . . .
H3A_1 H 0.1351 0.3233 0.4623 0.037 Uiso 1 1 calc R . .
C3_1 C 0.2418(3) 0.4514(3) 0.50333(13) 0.0478(7) Uani 1 1 d . . .
H3B_1 H 0.3443 0.4582 0.4981 0.057 Uiso 1 1 calc R . .
H3C_1 H 0.1922 0.5346 0.4695 0.057 Uiso 1 1 calc R . .
C4_1 C 0.3510(2) 0.2530(2) 0.41985(12) 0.0278(6) Uani 1 1 d . . .
H4_1 H 0.4401 0.2145 0.4445 0.033 Uiso 1 1 calc R . .
C5_1 C 0.3224(2) 0.1340(2) 0.38302(12) 0.0294(6) Uani 1 1 d . . .
H5A_1 H 0.3957 0.1207 0.3362 0.035 Uiso 1 1 calc R . .
H5B_1 H 0.2270 0.1669 0.3654 0.035 Uiso 1 1 calc R . .
C6A_1 C 0.2053(2) -0.0137(2) 0.50639(12) 0.0276(6) Uani 1 1 d . . .
H6A_1 H 0.1110 0.0295 0.4876 0.033 Uiso 1 1 calc R . .
C6_1 C 0.3242(2) -0.0126(2) 0.43554(12) 0.0284(6) Uani 1 1 d . . .
H6_1 H 0.4190 -0.0425 0.4551 0.034 Uiso 1 1 calc R . .
C7_1 C 0.1973(3) -0.1673(2) 0.54999(13) 0.0344(6) Uani 1 1 d . . .
H7A_1 H 0.1305 -0.2088 0.5290 0.041 Uiso 1 1 calc R . .
H7B_1 H 0.2937 -0.2311 0.5450 0.041 Uiso 1 1 calc R . .
C8_1 C 0.1418(3) -0.1496(2) 0.63477(13) 0.0380(6) Uani 1 1 d . . .
H8A_1 H 0.0354 -0.1193 0.6437 0.046 Uiso 1 1 calc R . .
H8B_1 H 0.1703 -0.2404 0.6702 0.046 Uiso 1 1 calc R . .
C9_1 C 0.2138(3) -0.0329(2) 0.64636(13) 0.0357(6) Uani 1 1 d . . .
H9A_1 H 0.1572 0.0180 0.6892 0.043 Uiso 1 1 calc R . .
H9B_1 H 0.3124 -0.0741 0.6585 0.043 Uiso 1 1 calc R . .
C10_1 C 0.2181(2) 0.0682(2) 0.56922(12) 0.0258(5) Uani 1 1 d . . .
C11_1 C 0.2228(2) 0.2066(2) 0.55945(12) 0.0261(6) Uani 1 1 d . . .
O12_1 O 0.29308(17) 0.44890(17) 0.31581(9) 0.0388(4) Uani 1 1 d . . .
C12_1 C 0.3806(3) 0.3739(2) 0.35443(13) 0.0282(6) Uani 1 1 d . . .
O13_1 O 0.51909(16) 0.38504(16) 0.34243(8) 0.0346(4) Uani 1 1 d . . .
C13_1 C 0.5606(3) 0.4945(2) 0.27916(13) 0.0378(6) Uani 1 1 d . . .
H13A_1 H 0.6632 0.4946 0.2759 0.057 Uiso 1 1 calc R . .
H13B_1 H 0.5035 0.5891 0.2887 0.057 Uiso 1 1 calc R . .
H13C_1 H 0.5431 0.4742 0.2301 0.057 Uiso 1 1 calc R . .
O14_1 O 0.19266(18) -0.09371(17) 0.35983(10) 0.0479(5) Uani 1 1 d . . .
C14_1 C 0.1755(3) -0.1844(3) 0.30792(16) 0.0559(8) Uani 1 1 d . . .
H14A_1 H 0.0811 -0.1499 0.2906 0.084 Uiso 1 1 calc R . .
H14B_1 H 0.1822 -0.2836 0.3352 0.084 Uiso 1 1 calc R . .
H14C_1 H 0.2517 -0.1812 0.2626 0.084 Uiso 1 1 calc R . .
O15_1 O 0.4123(2) -0.2171(2) 0.36977(14) 0.0840(8) Uani 1 1 d . . .
C15_1 C 0.3178(3) -0.1195(3) 0.38557(13) 0.0334(6) Uani 1 1 d . . .
C1_2 C 0.4625(2) 0.2277(3) 0.16391(12) 0.0357(6) Uani 1 1 d . . .
H1A_2 H 0.4193 0.3283 0.1713 0.043 Uiso 1 1 calc R . .
H1B_2 H 0.5133 0.1789 0.2084 0.043 Uiso 1 1 calc R . .
C2_2 C 0.3475(2) 0.1483(3) 0.15642(13) 0.0382(6) Uani 1 1 d . . .
H2A_2 H 0.2561 0.1787 0.1907 0.046 Uiso 1 1 calc R . .
H2B_2 H 0.3800 0.0427 0.1692 0.046 Uiso 1 1 calc R . .
C3A_2 C 0.4838(2) 0.1985(2) 0.02702(12) 0.0282(6) Uani 1 1 d . . .
H3A_2 H 0.5282 0.1014 0.0125 0.034 Uiso 1 1 calc R . .
C3_2 C 0.3301(2) 0.1933(3) 0.07075(12) 0.0329(6) Uani 1 1 d . . .
H3C_2 H 0.2658 0.2889 0.0622 0.039 Uiso 1 1 calc R . .
H3D_2 H 0.2892 0.1224 0.0529 0.039 Uiso 1 1 calc R . .
C4_2 C 0.4862(2) 0.3093(2) -0.04767(12) 0.0290(6) Uani 1 1 d . . .
H4_2 H 0.4593 0.4072 -0.0322 0.035 Uiso 1 1 calc R . .
C5_2 C 0.6333(2) 0.2985(2) -0.10014(12) 0.0283(6) Uani 1 1 d . . .
H5A_2 H 0.6641 0.1997 -0.1129 0.034 Uiso 1 1 calc R . .
H5B_2 H 0.6211 0.3653 -0.1495 0.034 Uiso 1 1 calc R . .
C6_2 C 0.7542(2) 0.3322(2) -0.06636(12) 0.0291(6) Uani 1 1 d . . .
H6_2 H 0.7178 0.4265 -0.0471 0.035 Uiso 1 1 calc R . .
C6A_2 C 0.8067(2) 0.2199(3) 0.00093(12) 0.0318(6) Uani 1 1 d . . .
H6A_2 H 0.8183 0.1221 -0.0131 0.038 Uiso 1 1 calc R . .
C7_2 C 0.9511(3) 0.2338(3) 0.02101(13) 0.0467(7) Uani 1 1 d . . .
H7A_2 H 1.0333 0.1766 -0.0095 0.056 Uiso 1 1 calc R . .
H7B_2 H 0.9616 0.3357 0.0102 0.056 Uiso 1 1 calc R . .
C8_2 C 0.9436(3) 0.1755(3) 0.10766(13) 0.0474(7) Uani 1 1 d . . .
H8A_2 H 0.9646 0.0689 0.1172 0.057 Uiso 1 1 calc R . .
H8B_2 H 1.0118 0.2108 0.1309 0.057 Uiso 1 1 calc R . .
C9_2 C 0.7881(2) 0.2355(3) 0.13963(13) 0.0344(6) Uani 1 1 d . . .
H9A_2 H 0.7563 0.1766 0.1895 0.041 Uiso 1 1 calc R . .
H9B_2 H 0.7766 0.3361 0.1480 0.041 Uiso 1 1 calc R . .
C10_2 C 0.7036(2) 0.2280(2) 0.07741(12) 0.0264(5) Uani 1 1 d . . .
C11_2 C 0.5643(2) 0.2230(2) 0.08800(12) 0.0262(5) Uani 1 1 d . . .
O12_2 O 0.27054(19) 0.38829(18) -0.10716(10) 0.0473(5) Uani 1 1 d . . .
C12_2 C 0.3749(2) 0.2973(3) -0.09430(12) 0.0289(6) Uani 1 1 d . . .
O13_2 O 0.40534(16) 0.17139(18) -0.12072(9) 0.0405(4) Uani 1 1 d . . .
C13_2 C 0.3080(3) 0.1511(3) -0.16868(15) 0.0453(7) Uani 1 1 d . . .
H13D_2 H 0.3354 0.0528 -0.1807 0.068 Uiso 1 1 calc R . .
H13E_2 H 0.3135 0.2200 -0.2172 0.068 Uiso 1 1 calc R . .
H13F_2 H 0.2092 0.1668 -0.1406 0.068 Uiso 1 1 calc R . .
O14_2 O 0.88608(16) 0.48838(17) -0.15435(8) 0.0366(4) Uani 1 1 d . . .
C14_2 C 0.9906(3) 0.5203(3) -0.22214(14) 0.0447(7) Uani 1 1 d . . .
H14D_2 H 0.9873 0.6243 -0.2337 0.067 Uiso 1 1 calc R . .
H14E_2 H 0.9682 0.4882 -0.2668 0.067 Uiso 1 1 calc R . .
H14F_2 H 1.0873 0.4700 -0.2119 0.067 Uiso 1 1 calc R . .
O15_2 O 0.94931(17) 0.25444(18) -0.16607(9) 0.0397(4) Uani 1 1 d . . .
C15_2 C 0.8750(2) 0.3506(3) -0.13337(13) 0.0289(6) Uani 1 1 d . . .

loop_
_atom_site_aniso_label
_atom_site_aniso_U_11
_atom_site_aniso_U_22
_atom_site_aniso_U_33
_atom_site_aniso_U_23
_atom_site_aniso_U_13
_atom_site_aniso_U_12
C1_1 0.0415(15) 0.0363(15) 0.0260(13) -0.0053(11) -0.0037(11) -0.0112(11)
C2_1 0.0747(19) 0.0328(16) 0.0319(15) -0.0085(12) -0.0044(13) -0.0117(13)
C3A_1 0.0385(14) 0.0263(13) 0.0262(13) -0.0036(11) -0.0042(11) -0.0064(11)
C3_1 0.082(2) 0.0300(15) 0.0308(15) -0.0050(11) -0.0012(13) -0.0164(14)
C4_1 0.0308(13) 0.0281(13) 0.0249(13) -0.0004(11) -0.0064(10) -0.0078(10)
C5_1 0.0323(14) 0.0305(14) 0.0244(12) -0.0043(11) -0.0014(10) -0.0067(11)
C6A_1 0.0273(13) 0.0250(13) 0.0305(13) -0.0024(10) -0.0044(10) -0.0069(10)
C6_1 0.0284(13) 0.0265(13) 0.0310(13) -0.0048(11) -0.0055(10) -0.0056(10)
C7_1 0.0370(14) 0.0262(14) 0.0399(15) -0.0027(11) -0.0054(11) -0.0086(11)
C8_1 0.0406(15) 0.0299(14) 0.0380(15) 0.0052(11) -0.0015(12) -0.0085(12)
C9_1 0.0407(15) 0.0336(14) 0.0295(14) 0.0005(11) -0.0033(11) -0.0068(12)
C10_1 0.0237(13) 0.0273(15) 0.0248(13) -0.0017(11) -0.0030(9) -0.0044(10)
C11_1 0.0259(13) 0.0297(15) 0.0222(13) -0.0028(11) -0.0037(10) -0.0054(10)
O12_1 0.0362(10) 0.0402(10) 0.0383(10) 0.0053(8) -0.0116(8) -0.0092(8)
C12_1 0.0310(16) 0.0295(14) 0.0255(13) -0.0075(11) -0.0040(12) -0.0061(12)
O13_1 0.0316(11) 0.0367(10) 0.0330(9) 0.0056(8) -0.0047(7) -0.0113(7)
C13_1 0.0369(15) 0.0366(15) 0.0366(14) 0.0042(12) 0.0009(11) -0.0148(12)
O14_1 0.0452(12) 0.0446(11) 0.0626(12) -0.0308(9) -0.0227(9) 0.0045(8)
C14_1 0.0632(19) 0.0516(18) 0.0654(19) -0.0298(15) -0.0253(15) -0.0066(14)
O15_1 0.0454(13) 0.0839(16) 0.139(2) -0.0801(16) -0.0279(12) 0.0186(12)
C15_1 0.0303(16) 0.0327(15) 0.0380(15) -0.0116(12) -0.0018(12) -0.0057(13)
C1_2 0.0330(14) 0.0472(15) 0.0272(13) -0.0063(11) -0.0009(11) -0.0114(12)
C2_2 0.0291(14) 0.0496(16) 0.0324(14) -0.0026(12) 0.0032(11) -0.0106(12)
C3A_2 0.0258(13) 0.0311(14) 0.0273(13) -0.0036(11) -0.0026(10) -0.0067(10)
C3_2 0.0261(13) 0.0408(15) 0.0315(14) -0.0039(11) -0.0010(10) -0.0105(11)
C4_2 0.0251(13) 0.0323(14) 0.0296(13) -0.0049(11) -0.0028(11) -0.0069(10)
C5_2 0.0271(13) 0.0318(13) 0.0250(13) -0.0006(10) -0.0042(10) -0.0068(10)
C6_2 0.0267(13) 0.0352(14) 0.0264(13) -0.0078(11) 0.0001(11) -0.0093(11)
C6A_2 0.0278(14) 0.0391(14) 0.0288(14) -0.0062(11) -0.0045(11) -0.0062(11)
C7_2 0.0267(14) 0.081(2) 0.0328(15) -0.0080(14) -0.0039(11) -0.0137(13)
C8_2 0.0330(16) 0.0734(19) 0.0375(15) -0.0086(14) -0.0104(12) -0.0104(13)
C9_2 0.0345(15) 0.0438(15) 0.0274(13) -0.0034(11) -0.0063(11) -0.0137(12)
C10_2 0.0283(15) 0.0265(13) 0.0244(13) -0.0027(10) -0.0047(11) -0.0061(10)
C11_2 0.0281(15) 0.0279(13) 0.0222(13) -0.0024(10) -0.0025(10) -0.0071(10)
O12_2 0.0383(11) 0.0404(11) 0.0630(12) -0.0048(9) -0.0211(9) 0.0007(9)
C12_2 0.0246(15) 0.0340(16) 0.0257(13) 0.0009(11) -0.0006(11) -0.0087(13)
O13_2 0.0356(10) 0.0427(11) 0.0487(10) -0.0152(9) -0.0211(8) 0.0000(8)
C13_2 0.0461(16) 0.0480(16) 0.0488(16) -0.0085(13) -0.0230(13) -0.0100(13)
O14_2 0.0358(10) 0.0377(11) 0.0337(9) -0.0042(8) 0.0063(7) -0.0127(8)
C14_2 0.0383(15) 0.0551(17) 0.0360(15) 0.0022(13) 0.0087(12) -0.0196(13)
O15_2 0.0346(10) 0.0428(11) 0.0412(10) -0.0133(9) 0.0034(8) -0.0084(8)
C15_2 0.0248(14) 0.0378(17) 0.0270(13) -0.0079(12) -0.0061(11) -0.0081(12)

loop_
_atom_type_symbol
_atom_type_description
_atom_type_scat_dispersion_real
_atom_type_scat_dispersion_imag
_atom_type_scat_source
C C 0.0033 0.0016 'International Tables Vol C Tables 4.2.6.8 and 6.1.1.4'
H H 0.0000 0.0000 'International Tables Vol C Tables 4.2.6.8 and 6.1.1.4'
O O 0.0106 0.0060 'International Tables Vol C Tables 4.2.6.8 and 6.1.1.4'

loop_
_geom_angle_atom_site_label_1
_geom_angle_atom_site_label_2
_geom_angle_atom_site_label_3
_geom_angle
_geom_angle_site_symmetry_1
_geom_angle_site_symmetry_3
_geom_angle_publ_flag
C11_1 C1_1 C2_1 104.04(18) . . ?
C11_1 C1_1 H1A_1 110.9 . . ?
C2_1 C1_1 H1A_1 110.9 . . ?
C11_1 C1_1 H1B_1 110.9 . . ?
C2_1 C1_1 H1B_1 110.9 . . ?
H1A_1 C1_1 H1B_1 109.0 . . ?
C1_1 C2_1 C3_1 102.60(19) . . ?
C1_1 C2_1 H2A_1 111.2 . . ?
C3_1 C2_1 H2A_1 111.2 . . ?
C1_1 C2_1 H2B_1 111.2 . . ?
C3_1 C2_1 H2B_1 111.2 . . ?
H2A_1 C2_1 H2B_1 109.2 . . ?
C11_1 C3A_1 C4_1 113.13(18) . . ?
C11_1 C3A_1 C3_1 104.09(18) . . ?
C4_1 C3A_1 C3_1 113.47(19) . . ?
C11_1 C3A_1 H3A_1 108.6 . . ?
C4_1 C3A_1 H3A_1 108.6 . . ?
C3_1 C3A_1 H3A_1 108.6 . . ?
C2_1 C3_1 C3A_1 104.52(19) . . ?
C2_1 C3_1 H3B_1 110.8 . . ?
C3A_1 C3_1 H3B_1 110.8 . . ?
C2_1 C3_1 H3C_1 110.8 . . ?
C3A_1 C3_1 H3C_1 110.8 . . ?
H3B_1 C3_1 H3C_1 108.9 . . ?
C12_1 C4_1 C5_1 107.05(17) . . ?
C12_1 C4_1 C3A_1 110.56(18) . . ?
C5_1 C4_1 C3A_1 114.47(18) . . ?
C12_1 C4_1 H4_1 108.2 . . ?
C5_1 C4_1 H4_1 108.2 . . ?
C3A_1 C4_1 H4_1 108.2 . . ?
C4_1 C5_1 C6_1 115.88(17) . . ?
C4_1 C5_1 H5A_1 108.3 . . ?
C6_1 C5_1 H5A_1 108.3 . . ?
C4_1 C5_1 H5B_1 108.3 . . ?
C6_1 C5_1 H5B_1 108.3 . . ?
H5A_1 C5_1 H5B_1 107.4 . . ?
C10_1 C6A_1 C6_1 115.89(17) . . ?
C10_1 C6A_1 C7_1 104.29(17) . . ?
C6_1 C6A_1 C7_1 112.63(18) . . ?
C10_1 C6A_1 H6A_1 107.9 . . ?
C6_1 C6A_1 H6A_1 107.9 . . ?
C7_1 C6A_1 H6A_1 107.9 . . ?
C15_1 C6_1 C6A_1 111.19(18) . . ?
C15_1 C6_1 C5_1 107.60(17) . . ?
C6A_1 C6_1 C5_1 114.81(18) . . ?
C15_1 C6_1 H6_1 107.7 . . ?
C6A_1 C6_1 H6_1 107.7 . . ?
C5_1 C6_1 H6_1 107.7 . . ?
C8_1 C7_1 C6A_1 105.15(18) . . ?
C8_1 C7_1 H7A_1 110.7 . . ?
C6A_1 C7_1 H7A_1 110.7 . . ?
C8_1 C7_1 H7B_1 110.7 . . ?
C6A_1 C7_1 H7B_1 110.7 . . ?
H7A_1 C7_1 H7B_1 108.8 . . ?
C9_1 C8_1 C7_1 103.36(18) . . ?
C9_1 C8_1 H8A_1 111.1 . . ?
C7_1 C8_1 H8A_1 111.1 . . ?
C9_1 C8_1 H8B_1 111.1 . . ?
C7_1 C8_1 H8B_1 111.1 . . ?
H8A_1 C8_1 H8B_1 109.1 . . ?
C10_1 C9_1 C8_1 104.45(18) . . ?
C10_1 C9_1 H9A_1 110.9 . . ?
C8_1 C9_1 H9A_1 110.9 . . ?
C10_1 C9_1 H9B_1 110.9 . . ?
C8_1 C9_1 H9B_1 110.9 . . ?
H9A_1 C9_1 H9B_1 108.9 . . ?
C11_1 C10_1 C9_1 125.4(2) . . ?
C11_1 C10_1 C6A_1 126.00(19) . . ?
C9_1 C10_1 C6A_1 108.45(18) . . ?
C10_1 C11_1 C1_1 125.88(19) . . ?
C10_1 C11_1 C3A_1 125.84(19) . . ?
C1_1 C11_1 C3A_1 108.27(18) . . ?
O12_1 C12_1 O13_1 123.4(2) . . ?
O12_1 C12_1 C4_1 125.2(2) . . ?
O13_1 C12_1 C4_1 111.42(19) . . ?
C12_1 O13_1 C13_1 116.06(17) . . ?
O13_1 C13_1 H13A_1 109.5 . . ?
O13_1 C13_1 H13B_1 109.5 . . ?
H13A_1 C13_1 H13B_1 109.5 . . ?
O13_1 C13_1 H13C_1 109.5 . . ?
H13A_1 C13_1 H13C_1 109.5 . . ?
H13B_1 C13_1 H13C_1 109.5 . . ?
C15_1 O14_1 C14_1 117.83(19) . . ?
O14_1 C14_1 H14A_1 109.5 . . ?
O14_1 C14_1 H14B_1 109.5 . . ?
H14A_1 C14_1 H14B_1 109.5 . . ?
O14_1 C14_1 H14C_1 109.5 . . ?
H14A_1 C14_1 H14C_1 109.5 . . ?
H14B_1 C14_1 H14C_1 109.5 . . ?
O15_1 C15_1 O14_1 122.2(2) . . ?
O15_1 C15_1 C6_1 125.3(2) . . ?
O14_1 C15_1 C6_1 112.4(2) . . ?
C11_2 C1_2 C2_2 104.45(18) . . ?
C11_2 C1_2 H1A_2 110.9 . . ?
C2_2 C1_2 H1A_2 110.9 . . ?
C11_2 C1_2 H1B_2 110.9 . . ?
C2_2 C1_2 H1B_2 110.9 . . ?
H1A_2 C1_2 H1B_2 108.9 . . ?
C1_2 C2_2 C3_2 102.79(18) . . ?
C1_2 C2_2 H2A_2 111.2 . . ?
C3_2 C2_2 H2A_2 111.2 . . ?
C1_2 C2_2 H2B_2 111.2 . . ?
C3_2 C2_2 H2B_2 111.2 . . ?
H2A_2 C2_2 H2B_2 109.1 . . ?
C11_2 C3A_2 C4_2 115.18(17) . . ?
C11_2 C3A_2 C3_2 104.23(17) . . ?
C4_2 C3A_2 C3_2 113.04(17) . . ?
C11_2 C3A_2 H3A_2 108.0 . . ?
C4_2 C3A_2 H3A_2 108.0 . . ?
C3_2 C3A_2 H3A_2 108.0 . . ?
C2_2 C3_2 C3A_2 105.02(17) . . ?
C2_2 C3_2 H3C_2 110.7 . . ?
C3A_2 C3_2 H3C_2 110.7 . . ?
C2_2 C3_2 H3D_2 110.7 . . ?
C3A_2 C3_2 H3D_2 110.7 . . ?
H3C_2 C3_2 H3D_2 108.8 . . ?
C12_2 C4_2 C3A_2 110.41(17) . . ?
C12_2 C4_2 C5_2 108.86(17) . . ?
C3A_2 C4_2 C5_2 114.37(18) . . ?
C12_2 C4_2 H4_2 107.7 . . ?
C3A_2 C4_2 H4_2 107.7 . . ?
C5_2 C4_2 H4_2 107.7 . . ?
C6_2 C5_2 C4_2 115.89(18) . . ?
C6_2 C5_2 H5A_2 108.3 . . ?
C4_2 C5_2 H5A_2 108.3 . . ?
C6_2 C5_2 H5B_2 108.3 . . ?
C4_2 C5_2 H5B_2 108.3 . . ?
H5A_2 C5_2 H5B_2 107.4 . . ?
C15_2 C6_2 C6A_2 111.48(18) . . ?
C15_2 C6_2 C5_2 106.41(17) . . ?
C6A_2 C6_2 C5_2 114.57(18) . . ?
C15_2 C6_2 H6_2 108.1 . . ?
C6A_2 C6_2 H6_2 108.1 . . ?
C5_2 C6_2 H6_2 108.1 . . ?
C10_2 C6A_2 C6_2 113.25(18) . . ?
C10_2 C6A_2 C7_2 103.86(17) . . ?
C6_2 C6A_2 C7_2 114.06(19) . . ?
C10_2 C6A_2 H6A_2 108.5 . . ?
C6_2 C6A_2 H6A_2 108.5 . . ?
C7_2 C6A_2 H6A_2 108.5 . . ?
C8_2 C7_2 C6A_2 104.60(19) . . ?
C8_2 C7_2 H7A_2 110.8 . . ?
C6A_2 C7_2 H7A_2 110.8 . . ?
C8_2 C7_2 H7B_2 110.8 . . ?
C6A_2 C7_2 H7B_2 110.8 . . ?
H7A_2 C7_2 H7B_2 108.9 . . ?
C9_2 C8_2 C7_2 102.48(19) . . ?
C9_2 C8_2 H8A_2 111.3 . . ?
C7_2 C8_2 H8A_2 111.3 . . ?
C9_2 C8_2 H8B_2 111.3 . . ?
C7_2 C8_2 H8B_2 111.3 . . ?
H8A_2 C8_2 H8B_2 109.2 . . ?
C10_2 C9_2 C8_2 104.23(18) . . ?
C10_2 C9_2 H9A_2 110.9 . . ?
C8_2 C9_2 H9A_2 110.9 . . ?
C10_2 C9_2 H9B_2 110.9 . . ?
C8_2 C9_2 H9B_2 110.9 . . ?
H9A_2 C9_2 H9B_2 108.9 . . ?
C11_2 C10_2 C9_2 126.01(19) . . ?
C11_2 C10_2 C6A_2 125.57(19) . . ?
C9_2 C10_2 C6A_2 108.36(18) . . ?
C10_2 C11_2 C1_2 125.83(19) . . ?
C10_2 C11_2 C3A_2 125.59(19) . . ?
C1_2 C11_2 C3A_2 108.39(18) . . ?
O12_2 C12_2 O13_2 122.7(2) . . ?
O12_2 C12_2 C4_2 125.2(2) . . ?
O13_2 C12_2 C4_2 112.1(2) . . ?
C12_2 O13_2 C13_2 116.51(18) . . ?
O13_2 C13_2 H13D_2 109.5 . . ?
O13_2 C13_2 H13E_2 109.5 . . ?
H13D_2 C13_2 H13E_2 109.5 . . ?
O13_2 C13_2 H13F_2 109.5 . . ?
H13D_2 C13_2 H13F_2 109.5 . . ?
H13E_2 C13_2 H13F_2 109.5 . . ?
C15_2 O14_2 C14_2 116.11(18) . . ?
O14_2 C14_2 H14D_2 109.5 . . ?
O14_2 C14_2 H14E_2 109.5 . . ?
H14D_2 C14_2 H14E_2 109.5 . . ?
O14_2 C14_2 H14F_2 109.5 . . ?
H14D_2 C14_2 H14F_2 109.5 . . ?
H14E_2 C14_2 H14F_2 109.5 . . ?
O15_2 C15_2 O14_2 123.8(2) . . ?
O15_2 C15_2 C6_2 124.9(2) . . ?
O14_2 C15_2 C6_2 111.3(2) . . ?

loop_
_geom_bond_atom_site_label_1
_geom_bond_atom_site_label_2
_geom_bond_distance
_geom_bond_site_symmetry_2
_geom_bond_publ_flag
C1_1 C11_1 1.516(3) . ?
C1_1 C2_1 1.523(3) . ?
C1_1 H1A_1 0.9900 . ?
C1_1 H1B_1 0.9900 . ?
C2_1 C3_1 1.525(3) . ?
C2_1 H2A_1 0.9900 . ?
C2_1 H2B_1 0.9900 . ?
C3A_1 C11_1 1.527(3) . ?
C3A_1 C4_1 1.529(3) . ?
C3A_1 C3_1 1.535(3) . ?
C3A_1 H3A_1 1.0000 . ?
C3_1 H3B_1 0.9900 . ?
C3_1 H3C_1 0.9900 . ?
C4_1 C12_1 1.512(3) . ?
C4_1 C5_1 1.527(3) . ?
C4_1 H4_1 1.0000 . ?
C5_1 C6_1 1.534(3) . ?
C5_1 H5A_1 0.9900 . ?
C5_1 H5B_1 0.9900 . ?
C6A_1 C10_1 1.524(3) . ?
C6A_1 C6_1 1.531(3) . ?
C6A_1 C7_1 1.545(3) . ?
C6A_1 H6A_1 1.0000 . ?
C6_1 C15_1 1.504(3) . ?
C6_1 H6_1 1.0000 . ?
C7_1 C8_1 1.525(3) . ?
C7_1 H7A_1 0.9900 . ?
C7_1 H7B_1 0.9900 . ?
C8_1 C9_1 1.516(3) . ?
C8_1 H8A_1 0.9900 . ?
C8_1 H8B_1 0.9900 . ?
C9_1 C10_1 1.516(3) . ?
C9_1 H9A_1 0.9900 . ?
C9_1 H9B_1 0.9900 . ?
C10_1 C11_1 1.325(3) . ?
O12_1 C12_1 1.205(3) . ?
C12_1 O13_1 1.337(3) . ?
O13_1 C13_1 1.448(3) . ?
C13_1 H13A_1 0.9800 . ?
C13_1 H13B_1 0.9800 . ?
C13_1 H13C_1 0.9800 . ?
O14_1 C15_1 1.324(3) . ?
O14_1 C14_1 1.442(3) . ?
C14_1 H14A_1 0.9800 . ?
C14_1 H14B_1 0.9800 . ?
C14_1 H14C_1 0.9800 . ?
O15_1 C15_1 1.188(3) . ?
C1_2 C11_2 1.508(3) . ?
C1_2 C2_2 1.523(3) . ?
C1_2 H1A_2 0.9900 . ?
C1_2 H1B_2 0.9900 . ?
C2_2 C3_2 1.526(3) . ?
C2_2 H2A_2 0.9900 . ?
C2_2 H2B_2 0.9900 . ?
C3A_2 C11_2 1.526(3) . ?
C3A_2 C4_2 1.531(3) . ?
C3A_2 C3_2 1.543(3) . ?
C3A_2 H3A_2 1.0000 . ?
C3_2 H3C_2 0.9900 . ?
C3_2 H3D_2 0.9900 . ?
C4_2 C12_2 1.510(3) . ?
C4_2 C5_2 1.534(3) . ?
C4_2 H4_2 1.0000 . ?
C5_2 C6_2 1.529(3) . ?
C5_2 H5A_2 0.9900 . ?
C5_2 H5B_2 0.9900 . ?
C6_2 C15_2 1.511(3) . ?
C6_2 C6A_2 1.526(3) . ?
C6_2 H6_2 1.0000 . ?
C6A_2 C10_2 1.524(3) . ?
C6A_2 C7_2 1.541(3) . ?
C6A_2 H6A_2 1.0000 . ?
C7_2 C8_2 1.523(3) . ?
C7_2 H7A_2 0.9900 . ?
C7_2 H7B_2 0.9900 . ?
C8_2 C9_2 1.520(3) . ?
C8_2 H8A_2 0.9900 . ?
C8_2 H8B_2 0.9900 . ?
C9_2 C10_2 1.512(3) . ?
C9_2 H9A_2 0.9900 . ?
C9_2 H9B_2 0.9900 . ?
C10_2 C11_2 1.331(3) . ?
O12_2 C12_2 1.201(3) . ?
C12_2 O13_2 1.339(3) . ?
O13_2 C13_2 1.447(3) . ?
C13_2 H13D_2 0.9800 . ?
C13_2 H13E_2 0.9800 . ?
C13_2 H13F_2 0.9800 . ?
O14_2 C15_2 1.334(3) . ?
O14_2 C14_2 1.446(3) . ?
C14_2 H14D_2 0.9800 . ?
C14_2 H14E_2 0.9800 . ?
C14_2 H14F_2 0.9800 . ?
O15_2 C15_2 1.209(3) . ?

loop_
_geom_torsion_atom_site_label_1
_geom_torsion_atom_site_label_2
_geom_torsion_atom_site_label_3
_geom_torsion_atom_site_label_4
_geom_torsion
_geom_torsion_site_symmetry_1
_geom_torsion_site_symmetry_2
_geom_torsion_site_symmetry_3
_geom_torsion_site_symmetry_4
_geom_torsion_publ_flag
C11_1 C1_1 C2_1 C3_1 -37.1(2) . . . . ?
C1_1 C2_1 C3_1 C3A_1 40.4(3) . . . . ?
C11_1 C3A_1 C3_1 C2_1 -27.5(3) . . . . ?
C4_1 C3A_1 C3_1 C2_1 -150.9(2) . . . . ?
C11_1 C3A_1 C4_1 C12_1 -162.83(18) . . . . ?
C3_1 C3A_1 C4_1 C12_1 -44.5(3) . . . . ?
C11_1 C3A_1 C4_1 C5_1 76.2(2) . . . . ?
C3_1 C3A_1 C4_1 C5_1 -165.51(19) . . . . ?
C12_1 C4_1 C5_1 C6_1 166.37(18) . . . . ?
C3A_1 C4_1 C5_1 C6_1 -70.7(2) . . . . ?
C10_1 C6A_1 C6_1 C15_1 168.63(19) . . . . ?
C7_1 C6A_1 C6_1 C15_1 48.7(2) . . . . ?
C10_1 C6A_1 C6_1 C5_1 -68.9(2) . . . . ?
C7_1 C6A_1 C6_1 C5_1 171.11(18) . . . . ?
C4_1 C5_1 C6_1 C15_1 -171.12(19) . . . . ?
C4_1 C5_1 C6_1 C6A_1 64.5(3) . . . . ?
C10_1 C6A_1 C7_1 C8_1 23.7(2) . . . . ?
C6_1 C6A_1 C7_1 C8_1 150.11(19) . . . . ?
C6A_1 C7_1 C8_1 C9_1 -37.1(2) . . . . ?
C7_1 C8_1 C9_1 C10_1 35.8(2) . . . . ?
C8_1 C9_1 C10_1 C11_1 154.5(2) . . . . ?
C8_1 C9_1 C10_1 C6A_1 -21.4(2) . . . . ?
C6_1 C6A_1 C10_1 C11_1 58.3(3) . . . . ?
C7_1 C6A_1 C10_1 C11_1 -177.3(2) . . . . ?
C6_1 C6A_1 C10_1 C9_1 -125.8(2) . . . . ?
C7_1 C6A_1 C10_1 C9_1 -1.4(2) . . . . ?
C9_1 C10_1 C11_1 C1_1 -1.9(3) . . . . ?
C6A_1 C10_1 C11_1 C1_1 173.4(2) . . . . ?
C9_1 C10_1 C11_1 C3A_1 179.3(2) . . . . ?
C6A_1 C10_1 C11_1 C3A_1 -5.5(3) . . . . ?
C2_1 C1_1 C11_1 C10_1 -158.6(2) . . . . ?
C2_1 C1_1 C11_1 C3A_1 20.4(2) . . . . ?
C4_1 C3A_1 C11_1 C10_1 -53.0(3) . . . . ?
C3_1 C3A_1 C11_1 C10_1 -176.6(2) . . . . ?
C4_1 C3A_1 C11_1 C1_1 128.0(2) . . . . ?
C3_1 C3A_1 C11_1 C1_1 4.3(2) . . . . ?
C5_1 C4_1 C12_1 O12_1 68.2(3) . . . . ?
C3A_1 C4_1 C12_1 O12_1 -57.1(3) . . . . ?
C5_1 C4_1 C12_1 O13_1 -109.7(2) . . . . ?
C3A_1 C4_1 C12_1 O13_1 124.97(19) . . . . ?
O12_1 C12_1 O13_1 C13_1 0.0(3) . . . . ?
C4_1 C12_1 O13_1 C13_1 177.99(18) . . . . ?
C14_1 O14_1 C15_1 O15_1 -3.0(4) . . . . ?
C14_1 O14_1 C15_1 C6_1 176.9(2) . . . . ?
C6A_1 C6_1 C15_1 O15_1 -121.0(3) . . . . ?
C5_1 C6_1 C15_1 O15_1 112.4(3) . . . . ?
C6A_1 C6_1 C15_1 O14_1 59.0(2) . . . . ?
C5_1 C6_1 C15_1 O14_1 -67.5(2) . . . . ?
C11_2 C1_2 C2_2 C3_2 -36.7(2) . . . . ?
C1_2 C2_2 C3_2 C3A_2 38.0(2) . . . . ?
C11_2 C3A_2 C3_2 C2_2 -24.4(2) . . . . ?
C4_2 C3A_2 C3_2 C2_2 -150.18(19) . . . . ?
C11_2 C3A_2 C4_2 C12_2 -165.88(19) . . . . ?
C3_2 C3A_2 C4_2 C12_2 -46.2(3) . . . . ?
C11_2 C3A_2 C4_2 C5_2 70.9(2) . . . . ?
C3_2 C3A_2 C4_2 C5_2 -169.38(18) . . . . ?
C12_2 C4_2 C5_2 C6_2 170.72(19) . . . . ?
C3A_2 C4_2 C5_2 C6_2 -65.3(3) . . . . ?
C4_2 C5_2 C6_2 C15_2 -166.53(19) . . . . ?
C4_2 C5_2 C6_2 C6A_2 69.8(2) . . . . ?
C15_2 C6_2 C6A_2 C10_2 163.17(19) . . . . ?
C5_2 C6_2 C6A_2 C10_2 -75.9(2) . . . . ?
C15_2 C6_2 C6A_2 C7_2 44.7(3) . . . . ?
C5_2 C6_2 C6A_2 C7_2 165.57(19) . . . . ?
C10_2 C6A_2 C7_2 C8_2 27.2(3) . . . . ?
C6_2 C6A_2 C7_2 C8_2 150.9(2) . . . . ?
C6A_2 C7_2 C8_2 C9_2 -40.2(3) . . . . ?
C7_2 C8_2 C9_2 C10_2 37.3(2) . . . . ?
C8_2 C9_2 C10_2 C11_2 156.5(2) . . . . ?
C8_2 C9_2 C10_2 C6A_2 -20.9(2) . . . . ?
C6_2 C6A_2 C10_2 C11_2 54.5(3) . . . . ?
C7_2 C6A_2 C10_2 C11_2 178.8(2) . . . . ?
C6_2 C6A_2 C10_2 C9_2 -128.1(2) . . . . ?
C7_2 C6A_2 C10_2 C9_2 -3.9(2) . . . . ?
C9_2 C10_2 C11_2 C1_2 1.6(4) . . . . ?
C6A_2 C10_2 C11_2 C1_2 178.5(2) . . . . ?
C9_2 C10_2 C11_2 C3A_2 -172.7(2) . . . . ?
C6A_2 C10_2 C11_2 C3A_2 4.2(3) . . . . ?
C2_2 C1_2 C11_2 C10_2 -153.1(2) . . . . ?
C2_2 C1_2 C11_2 C3A_2 22.0(2) . . . . ?
C4_2 C3A_2 C11_2 C10_2 -59.0(3) . . . . ?
C3_2 C3A_2 C11_2 C10_2 176.6(2) . . . . ?
C4_2 C3A_2 C11_2 C1_2 125.88(19) . . . . ?
C3_2 C3A_2 C11_2 C1_2 1.4(2) . . . . ?
C3A_2 C4_2 C12_2 O12_2 114.6(2) . . . . ?
C5_2 C4_2 C12_2 O12_2 -119.1(2) . . . . ?
C3A_2 C4_2 C12_2 O13_2 -65.5(2) . . . . ?
C5_2 C4_2 C12_2 O13_2 60.8(2) . . . . ?
O12_2 C12_2 O13_2 C13_2 2.1(3) . . . . ?
C4_2 C12_2 O13_2 C13_2 -177.77(18) . . . . ?
C14_2 O14_2 C15_2 O15_2 2.4(3) . . . . ?
C14_2 O14_2 C15_2 C6_2 -175.15(18) . . . . ?
C6A_2 C6_2 C15_2 O15_2 55.7(3) . . . . ?
C5_2 C6_2 C15_2 O15_2 -69.9(3) . . . . ?
C6A_2 C6_2 C15_2 O14_2 -126.9(2) . . . . ?
C5_2 C6_2 C15_2 O14_2 107.6(2) . . . . ?

loop_
_cod_related_entry_id
_cod_related_entry_database
_cod_related_entry_code
1 ChemSpider 29320556
